data_2100137
loop_
_publ_author_name
'Turkington, David E.'
'MacLean, Elizabeth J.'
'Lough, Alan J.'
'Ferguson, George'
'Glidewell, Christopher'

_publ_section_title
;
 Supramolecular structures of 1-phenylethylammonium tartrates
;
_journal_issue 1
_journal_name_full 'Acta Crystallographica Section B'
_journal_page_first 103
_journal_page_last 114
_journal_paper_doi 10.1107/S0108768104029684
_journal_volume 61
_journal_year 2005
_chemical_formula_moiety '2(C8 H12 N), C4 H4 O6'
_chemical_formula_sum 'C20 H28 N2 O6'
_chemical_formula_weight 392.44
_chemical_name_systematic
;
bis-rac-1-Phenylethylammonium (R,R)-tartrate(2-)
;
_space_group_IT_number 4
_symmetry_cell_setting monoclinic
_symmetry_space_group_name_Hall 'P 2yb'
_symmetry_space_group_name_H-M 'P 1 21 1'
_atom_sites_solution_hydrogens geom
_atom_sites_solution_primary direct
_atom_sites_solution_secondary difmap
_cell_angle_alpha 90.00
_cell_angle_beta 90.120(3)
_cell_angle_gamma 90.00
_cell_formula_units_Z 4
_cell_length_a 8.3381(14)
_cell_length_b 22.738(4)
_cell_length_c 10.8190(18)
_cell_measurement_reflns_used 5818
_cell_measurement_temperature 150.0(10)
_cell_measurement_theta_max 29.37
_cell_measurement_theta_min 1.74
_cell_volume 2051.2(6)
_computing_cell_refinement 'DENZO-SMN (Otwinowski & Minor, 1997)'
_computing_data_collection 'Kappa-CCD server software (Nonius, 1997)'
_computing_data_reduction 'DENZO-SMN (Otwinowski & Minor, 1997)'
_computing_molecular_graphics 'PLATON (Spek, 2003)'
_computing_publication_material 'SHELXL-97 and PRPKAPPA (Ferguson, 1999)'
_computing_structure_refinement 'SHELXL-97 (Sheldrick, 1997)'
_computing_structure_solution 'SHELXS-97 (Sheldrick, 1997)'
_diffrn_ambient_temperature 150.0(10)
_diffrn_measured_fraction_theta_full 0.990
_diffrn_measured_fraction_theta_max 0.921
_diffrn_measurement_device_type Kappa-CCD
_diffrn_measurement_method '\f scans, and \w scans with \k offsets'
_diffrn_radiation_source synchrotron
_diffrn_radiation_type synchrotron
_diffrn_radiation_wavelength 0.6900
_diffrn_reflns_av_R_equivalents 0.0338
_diffrn_reflns_av_sigmaI/netI 0.0362
_diffrn_reflns_limit_h_max 11
_diffrn_reflns_limit_h_min -11
_diffrn_reflns_limit_k_max 30
_diffrn_reflns_limit_k_min -30
_diffrn_reflns_limit_l_max 14
_diffrn_reflns_limit_l_min -15
_diffrn_reflns_number 18641
_diffrn_reflns_theta_full 25.00
_diffrn_reflns_theta_max 29.37
_diffrn_reflns_theta_min 1.74
_diffrn_standards_decay_% 0
_exptl_absorpt_coefficient_mu 0.094
_exptl_absorpt_correction_T_max 0.9944
_exptl_absorpt_correction_T_min 0.9724
_exptl_absorpt_correction_type multi-scan
_exptl_absorpt_process_details 'DENZO-SMN (Otwinowski & Minor, 1997)'
_exptl_crystal_colour colourless
_exptl_crystal_density_diffrn 1.271
_exptl_crystal_density_method 'not measured'
_exptl_crystal_description plate
_exptl_crystal_F_000 840
_exptl_crystal_size_max 0.30
_exptl_crystal_size_mid 0.22
_exptl_crystal_size_min 0.06
_refine_diff_density_max 0.590
_refine_diff_density_min -0.335
_refine_ls_extinction_method none
_refine_ls_goodness_of_fit_ref 1.163
_refine_ls_hydrogen_treatment constr
_refine_ls_matrix_type full
_refine_ls_number_parameters 517
_refine_ls_number_reflns 5818
_refine_ls_number_restraints 1
_refine_ls_restrained_S_all 1.163
_refine_ls_R_factor_all 0.0558
_refine_ls_R_factor_gt 0.0535
_refine_ls_shift/su_max 0.001
_refine_ls_shift/su_mean 0.000
_refine_ls_structure_factor_coef Fsqd
_refine_ls_weighting_details 'w=1/[\s^2^(Fo^2^)+(0.0842P)^2^+0.5384P] where P=(Fo^2^+2Fc^2^)/3'
_refine_ls_weighting_scheme calc
_refine_ls_wR_factor_gt 0.1499
_refine_ls_wR_factor_ref 0.1514
_reflns_number_gt 5504
_reflns_number_total 5818
_reflns_threshold_expression I>2\s(I)
_cod_data_source_file bm5020.cif
_cod_data_source_block V
_cod_depositor_comments
;
The following automatic conversions were performed:

'_exptl_absorpt_correction_type' value 'Multi-scan' changed to
'multi-scan' according to
/home/saulius/struct/CIF-dictionaries/cif_core.dic dictionary named
'cif_core.dic' version 2.4.1 from 2010-06-29.

Automatic conversion script
Id: cif_fix_values 1715 2011-07-08 13:25:40Z adriana 
;
_cod_original_sg_symbol_H-M 'P 21'
_cod_database_code 2100137

loop_
_symmetry_equiv_pos_as_xyz
'x, y, z'
'-x, y+1/2, -z'

loop_
_atom_site_label
_atom_site_fract_x
_atom_site_fract_y
_atom_site_fract_z
_atom_site_U_iso_or_equiv
_atom_site_adp_type
_atom_site_calc_flag
_atom_site_refinement_flags
_atom_site_occupancy
_atom_site_disorder_assembly
_atom_site_disorder_group
_atom_site_type_symbol
O11 0.3959(2) 0.48525(10) 0.76691(19) 0.0302(4) Uani d . 1 . . O
O12 0.3469(2) 0.56775(9) 0.87050(17) 0.0259(4) Uani d . 1 . . O
O13 0.8339(2) 0.52948(11) 1.16414(19) 0.0325(4) Uani d . 1 . . O
O14 0.8851(2) 0.58334(11) 0.99741(18) 0.0299(4) Uani d . 1 . . O
O15 0.6974(2) 0.47686(9) 0.85069(17) 0.0257(4) Uani d . 1 . . O
H15 0.7620 0.4826 0.7925 0.039 Uiso calc R 1 . . H
O16 0.5463(2) 0.49404(10) 1.07704(17) 0.0283(4) Uani d . 1 . . O
H16 0.5058 0.5059 1.1436 0.042 Uiso calc R 1 . . H
C11 0.4381(3) 0.52675(12) 0.8356(2) 0.0202(4) Uani d . 1 . . C
C12 0.6148(3) 0.52957(12) 0.8771(2) 0.0194(4) Uani d . 1 . . C
H12 0.6687 0.5626 0.8325 0.023 Uiso calc R 1 . . H
C13 0.6220(3) 0.54174(12) 1.0160(2) 0.0205(4) Uani d . 1 . . C
H13 0.5588 0.5782 1.0331 0.025 Uiso calc R 1 . . H
C14 0.7944(3) 0.55160(12) 1.0615(2) 0.0222(5) Uani d . 1 . . C
O21 -0.1309(2) 0.42473(10) 0.49823(19) 0.0281(4) Uani d . 1 . . O
O22 -0.0807(2) 0.47946(11) 0.66396(19) 0.0314(4) Uani d . 1 . . O
O23 0.3618(2) 0.52484(11) 0.27015(19) 0.0311(4) Uani d . 1 . . O
O24 0.4064(2) 0.44174(10) 0.37315(18) 0.0266(4) Uani d . 1 . . O
O25 0.2057(2) 0.51542(10) 0.57711(17) 0.0280(4) Uani d . 1 . . O
H25 0.2531 0.5029 0.6404 0.042 Uiso calc R 1 . . H
O26 0.0582(2) 0.53313(10) 0.34984(17) 0.0267(4) Uani d . 1 . . O
H26 -0.0054 0.5275 0.2907 0.040 Uiso calc R 1 . . H
C21 -0.0411(3) 0.45736(12) 0.5619(2) 0.0217(5) Uani d . 1 . . C
C22 0.1308(3) 0.46791(12) 0.5153(2) 0.0210(5) Uani d . 1 . . C
H22 0.1949 0.4316 0.5322 0.025 Uiso calc R 1 . . H
C23 0.1396(3) 0.48055(12) 0.3772(2) 0.0205(4) Uani d . 1 . . C
H23 0.0860 0.4476 0.3318 0.025 Uiso calc R 1 . . H
C24 0.3177(3) 0.48294(13) 0.3376(2) 0.0219(5) Uani d . 1 . . C
C31 -0.1566(4) 0.63264(14) 0.6447(3) 0.0328(6) Uani d . 1 . . C
C32 -0.2708(4) 0.66246(17) 0.7127(3) 0.0388(7) Uani d . 1 . . C
H32 -0.2404 0.6839 0.7844 0.047 Uiso calc R 1 . . H
C33 -0.4310(4) 0.6609(2) 0.6753(4) 0.0512(10) Uani d . 1 . . C
H33 -0.5092 0.6824 0.7205 0.061 Uiso calc R 1 . . H
C34 -0.4772(5) 0.6286(2) 0.5735(5) 0.0615(13) Uani d . 1 . . C
H34 -0.5870 0.6266 0.5503 0.074 Uiso calc R 1 . . H
C35 -0.3631(6) 0.5993(2) 0.5060(5) 0.0639(13) Uani d . 1 . . C
H35 -0.3940 0.5770 0.4355 0.077 Uiso calc R 1 . . H
C36 -0.2022(5) 0.60200(18) 0.5404(4) 0.0465(9) Uani d . 1 . . C
H36 -0.1234 0.5827 0.4918 0.056 Uiso calc R 1 . . H
C37 0.0170(4) 0.62933(18) 0.6851(4) 0.0452(9) Uani d . 1 . . C
H37 0.0807 0.6202 0.6092 0.054 Uiso calc R 1 . . H
C38 0.0875(6) 0.6821(2) 0.7386(7) 0.0802(19) Uani d . 1 . . C
H38A 0.0250 0.6942 0.8109 0.120 Uiso calc R 1 . . H
H38B 0.0867 0.7138 0.6771 0.120 Uiso calc R 1 . . H
H38C 0.1982 0.6740 0.7637 0.120 Uiso calc R 1 . . H
N3 0.0384(3) 0.57865(12) 0.7700(2) 0.0261(5) Uani d . 1 . . N
H3A 0.1425 0.5769 0.7953 0.039 Uiso calc R 1 . . H
H3B 0.0124 0.5448 0.7299 0.039 Uiso calc R 1 . . H
H3C -0.0264 0.5832 0.8369 0.039 Uiso calc R 1 . . H
C41 1.3613(4) 0.67717(14) 1.1196(3) 0.0335(6) Uani d . 1 . . C
C42 1.4098(6) 0.7115(2) 1.0210(4) 0.0526(10) Uani d . 1 . . C
H42 1.3367 0.7199 0.9559 0.063 Uiso calc R 1 . . H
C43 1.5659(7) 0.7337(3) 1.0167(5) 0.0719(16) Uani d . 1 . . C
H43 1.5980 0.7574 0.9488 0.086 Uiso calc R 1 . . H
C44 1.6709(5) 0.7220(2) 1.1075(5) 0.0642(14) Uani d . 1 . . C
H44 1.7768 0.7373 1.1033 0.077 Uiso calc R 1 . . H
C45 1.6251(5) 0.6874(2) 1.2082(5) 0.0554(11) Uani d . 1 . . C
H45 1.6992 0.6791 1.2727 0.066 Uiso calc R 1 . . H
C46 1.4697(4) 0.66522(17) 1.2127(4) 0.0405(7) Uani d . 1 . . C
H46 1.4379 0.6416 1.2807 0.049 Uiso calc R 1 . . H
C47 1.1919(3) 0.65292(15) 1.1208(3) 0.0346(6) Uani d . 1 . . C
H47 1.1327 0.6714 1.0504 0.041 Uiso calc R 1 . . H
C48 1.0991(5) 0.6659(2) 1.2365(5) 0.0550(10) Uani d . 1 . . C
H48A 0.9940 0.6466 1.2319 0.082 Uiso calc R 1 . . H
H48B 1.0844 0.7084 1.2446 0.082 Uiso calc R 1 . . H
H48C 1.1582 0.6509 1.3083 0.082 Uiso calc R 1 . . H
N4 1.1937(2) 0.58875(11) 1.0989(2) 0.0247(4) Uani d . 1 . . N
H4A 1.2372 0.5703 1.1656 0.037 Uiso calc R 1 . . H
H4B 1.2534 0.5807 1.0307 0.037 Uiso calc R 1 . . H
H4C 1.0916 0.5758 1.0870 0.037 Uiso calc R 1 . . H
C51 0.9062(3) 0.37519(14) 1.1482(3) 0.0291(5) Uani d . 1 . . C
C52 0.9509(4) 0.40679(17) 1.0440(3) 0.0407(7) Uani d . 1 . . C
H52 0.8715 0.4260 0.9956 0.049 Uiso calc R 1 . . H
C53 1.1117(5) 0.4104(2) 1.0102(4) 0.0554(11) Uani d . 1 . . C
H53 1.1414 0.4329 0.9399 0.066 Uiso calc R 1 . . H
C54 1.2278(5) 0.3818(2) 1.0775(4) 0.0549(11) Uani d . 1 . . C
H54 1.3372 0.3845 1.0538 0.066 Uiso calc R 1 . . H
C55 1.1846(4) 0.3492(2) 1.1798(4) 0.0462(9) Uani d . 1 . . C
H55 1.2642 0.3287 1.2257 0.055 Uiso calc R 1 . . H
C56 1.0240(4) 0.34625(15) 1.2160(3) 0.0342(6) Uani d . 1 . . C
H56 0.9952 0.3243 1.2873 0.041 Uiso calc R 1 . . H
C57 0.7335(3) 0.37795(15) 1.1905(3) 0.0320(6) Uani d . 1 . . C
H57 0.6638 0.3831 1.1159 0.038 Uiso calc R 1 . . H
C58 0.6725(5) 0.32510(19) 1.2629(5) 0.0519(9) Uani d . 1 . . C
H58A 0.7399 0.3191 1.3361 0.078 Uiso calc R 1 . . H
H58B 0.6767 0.2900 1.2105 0.078 Uiso calc R 1 . . H
H58C 0.5615 0.3322 1.2886 0.078 Uiso calc R 1 . . H
N5 0.7135(3) 0.43108(11) 1.2718(2) 0.0253(4) Uani d . 1 . . N
H5A 0.7819 0.4285 1.3372 0.038 Uiso calc R 1 . . H
H5B 0.6107 0.4327 1.2998 0.038 Uiso calc R 1 . . H
H5C 0.7357 0.4641 1.2276 0.038 Uiso calc R 1 . . H
C61 0.3822(3) 0.33194(13) 0.6272(3) 0.0258(5) Uani d . 1 . . C
C62 0.3332(4) 0.29366(16) 0.5349(3) 0.0383(7) Uani d . 1 . . C
H62 0.4088 0.2791 0.4769 0.046 Uiso calc R 1 . . H
C63 0.1723(5) 0.27648(18) 0.5271(4) 0.0483(9) Uani d . 1 . . C
H63 0.1384 0.2505 0.4634 0.058 Uiso calc R 1 . . H
C64 0.0641(4) 0.29712(18) 0.6111(4) 0.0443(8) Uani d . 1 . . C
H64 -0.0451 0.2856 0.6049 0.053 Uiso calc R 1 . . H
C65 0.1114(4) 0.33474(17) 0.7053(3) 0.0375(7) Uani d . 1 . . C
H65 0.0353 0.3487 0.7636 0.045 Uiso calc R 1 . . H
C66 0.2708(3) 0.35185(14) 0.7136(3) 0.0299(5) Uani d . 1 . . C
H66 0.3042 0.3772 0.7785 0.036 Uiso calc R 1 . . H
C67 0.5548(3) 0.35279(13) 0.6308(3) 0.0284(5) Uani d . 1 . . C
H67 0.6158 0.3311 0.5655 0.034 Uiso calc R 1 . . H
C68 0.6369(4) 0.34175(17) 0.7547(3) 0.0395(7) Uani d . 1 . . C
H68A 0.7475 0.3563 0.7515 0.059 Uiso calc R 1 . . H
H68B 0.6374 0.2995 0.7722 0.059 Uiso calc R 1 . . H
H68C 0.5785 0.3624 0.8201 0.059 Uiso calc R 1 . . H
N6 0.5620(3) 0.41681(11) 0.6017(2) 0.0242(4) Uani d . 1 . . N
H6A 0.5020 0.4243 0.5331 0.036 Uiso calc R 1 . . H
H6B 0.6656 0.4274 0.5876 0.036 Uiso calc R 1 . . H
H6C 0.5227 0.4377 0.6667 0.036 Uiso calc R 1 . . H

loop_
_atom_site_aniso_label
_atom_site_aniso_U_11
_atom_site_aniso_U_22
_atom_site_aniso_U_33
_atom_site_aniso_U_12
_atom_site_aniso_U_13
_atom_site_aniso_U_23
O11 0.0221(8) 0.0434(12) 0.0253(9) 0.0001(8) -0.0092(7) -0.0088(8)
O12 0.0177(8) 0.0418(11) 0.0182(8) 0.0051(7) -0.0033(6) -0.0027(7)
O13 0.0251(9) 0.0480(12) 0.0245(9) -0.0025(9) -0.0135(7) 0.0026(9)
O14 0.0169(8) 0.0512(13) 0.0214(9) -0.0070(8) 0.0005(7) -0.0036(8)
O15 0.0193(8) 0.0399(10) 0.0179(8) 0.0057(8) 0.0050(6) -0.0013(7)
O16 0.0193(8) 0.0532(13) 0.0123(7) -0.0065(8) 0.0028(6) 0.0039(8)
C11 0.0146(9) 0.0355(12) 0.0105(9) -0.0001(9) -0.0029(7) 0.0020(8)
C12 0.0138(9) 0.0318(12) 0.0124(9) -0.0005(8) -0.0014(7) -0.0001(8)
C13 0.0115(9) 0.0375(13) 0.0125(9) 0.0005(8) -0.0009(7) 0.0000(8)
C14 0.0144(9) 0.0357(13) 0.0165(10) 0.0015(9) -0.0031(8) -0.0051(9)
O21 0.0163(8) 0.0467(12) 0.0214(9) -0.0056(7) -0.0012(7) 0.0036(8)
O22 0.0239(9) 0.0487(12) 0.0215(9) -0.0013(9) 0.0115(7) -0.0013(8)
O23 0.0210(8) 0.0470(12) 0.0254(9) 0.0002(8) 0.0075(7) 0.0078(9)
O24 0.0160(8) 0.0453(11) 0.0187(8) 0.0051(7) 0.0027(6) 0.0015(8)
O25 0.0215(8) 0.0484(12) 0.0141(8) -0.0053(8) -0.0034(6) -0.0015(7)
O26 0.0181(8) 0.0443(11) 0.0175(8) 0.0053(8) -0.0050(6) 0.0015(8)
C21 0.0139(9) 0.0373(13) 0.0140(10) 0.0022(9) 0.0016(8) 0.0044(9)
C22 0.0118(9) 0.0391(13) 0.0122(9) -0.0002(8) 0.0008(7) 0.0012(9)
C23 0.0148(9) 0.0340(12) 0.0128(9) 0.0000(9) 0.0007(7) -0.0006(9)
C24 0.0137(9) 0.0402(13) 0.0118(9) -0.0013(9) 0.0013(7) -0.0024(9)
C31 0.0274(13) 0.0401(16) 0.0308(14) -0.0016(11) -0.0091(11) 0.0123(12)
C32 0.0357(15) 0.0466(18) 0.0339(15) -0.0011(13) -0.0035(12) 0.0081(13)
C33 0.0319(16) 0.066(2) 0.056(2) 0.0065(16) -0.0001(15) 0.0201(19)
C34 0.0330(17) 0.072(3) 0.079(3) -0.0013(18) -0.028(2) 0.024(2)
C35 0.073(3) 0.056(2) 0.063(3) 0.001(2) -0.046(2) 0.001(2)
C36 0.054(2) 0.049(2) 0.0372(17) 0.0129(16) -0.0156(15) 0.0048(15)
C37 0.0288(14) 0.059(2) 0.048(2) -0.0080(14) -0.0114(14) 0.0239(17)
C38 0.047(2) 0.056(3) 0.138(6) -0.007(2) -0.029(3) 0.011(3)
N3 0.0175(9) 0.0439(13) 0.0168(9) 0.0031(9) -0.0016(7) -0.0001(9)
C41 0.0309(14) 0.0331(14) 0.0366(15) -0.0045(11) 0.0027(11) -0.0070(12)
C42 0.061(2) 0.059(2) 0.0377(18) -0.0229(19) 0.0007(17) 0.0011(16)
C43 0.081(3) 0.079(3) 0.056(3) -0.046(3) 0.030(3) -0.013(2)
C44 0.041(2) 0.072(3) 0.080(3) -0.030(2) 0.022(2) -0.038(3)
C45 0.0316(16) 0.063(3) 0.071(3) -0.0060(16) -0.0057(17) -0.027(2)
C46 0.0290(14) 0.0455(18) 0.0470(19) -0.0030(12) -0.0024(13) -0.0057(14)
C47 0.0227(12) 0.0382(15) 0.0428(17) 0.0020(11) -0.0005(11) 0.0019(13)
C48 0.0407(18) 0.057(2) 0.068(3) 0.0023(17) 0.0136(18) -0.021(2)
N4 0.0155(9) 0.0393(12) 0.0191(9) -0.0027(8) -0.0017(7) -0.0028(9)
C51 0.0246(12) 0.0395(14) 0.0232(12) 0.0062(11) 0.0013(10) -0.0076(11)
C52 0.0425(17) 0.055(2) 0.0246(14) 0.0156(15) 0.0084(12) -0.0003(13)
C53 0.058(2) 0.064(3) 0.045(2) 0.011(2) 0.0290(18) -0.0002(18)
C54 0.0305(16) 0.073(3) 0.061(2) 0.0041(17) 0.0202(16) -0.018(2)
C55 0.0289(15) 0.062(2) 0.0478(19) 0.0134(15) -0.0028(13) -0.0133(17)
C56 0.0289(13) 0.0421(16) 0.0318(14) 0.0069(12) -0.0031(11) -0.0046(12)
C57 0.0217(12) 0.0458(16) 0.0286(13) 0.0016(11) -0.0024(10) -0.0111(12)
C58 0.0389(18) 0.049(2) 0.067(3) -0.0070(15) 0.0103(18) -0.0077(19)
N5 0.0176(9) 0.0411(13) 0.0172(9) 0.0047(8) 0.0003(7) 0.0007(8)
C61 0.0229(11) 0.0298(12) 0.0249(12) -0.0025(9) -0.0001(9) 0.0024(10)
C62 0.0402(16) 0.0428(17) 0.0319(15) -0.0052(14) -0.0009(12) -0.0054(13)
C63 0.050(2) 0.049(2) 0.046(2) -0.0162(16) -0.0181(16) -0.0024(15)
C64 0.0326(15) 0.052(2) 0.0484(19) -0.0163(14) -0.0117(14) 0.0125(16)
C65 0.0245(13) 0.0476(18) 0.0404(16) -0.0049(12) 0.0006(12) 0.0086(14)
C66 0.0215(12) 0.0381(14) 0.0301(13) -0.0021(10) 0.0004(10) 0.0000(11)
C67 0.0187(11) 0.0358(14) 0.0306(13) 0.0018(10) 0.0027(9) -0.0029(11)
C68 0.0262(13) 0.0483(18) 0.0440(18) 0.0022(12) -0.0099(12) 0.0127(14)
N6 0.0161(9) 0.0372(12) 0.0193(9) -0.0025(8) 0.0017(7) 0.0014(8)

loop_
_atom_type_symbol
_atom_type_description
_atom_type_scat_dispersion_real
_atom_type_scat_dispersion_imag
_atom_type_scat_source
C C 0.0033 0.0000 'International Tables Vol C Tables 4.2.6.8 and 6.1.1.4'
H H 0.0000 0.0000 'International Tables Vol C Tables 4.2.6.8 and 6.1.1.4'
N N 0.0061 0.0000 'International Tables Vol C Tables 4.2.6.8 and 6.1.1.4'
O O 0.0106 0.0000 'International Tables Vol C Tables 4.2.6.8 and 6.1.1.4'

loop_
_geom_angle_atom_site_label_1
_geom_angle_atom_site_label_2
_geom_angle_atom_site_label_3
_geom_angle
C12 O15 H15 109.5
C13 O16 H16 109.5
O11 C11 O12 124.5(2)
O11 C11 C12 118.2(2)
O12 C11 C12 117.3(2)
O15 C12 C13 109.5(2)
O15 C12 C11 111.8(2)
C13 C12 C11 109.22(18)
O15 C12 H12 108.7
C13 C12 H12 108.7
C11 C12 H12 108.7
O16 C13 C12 107.6(2)
O16 C13 C14 112.3(2)
C12 C13 C14 112.09(19)
O16 C13 H13 108.2
C12 C13 H13 108.2
C14 C13 H13 108.2
O14 C14 O13 123.9(2)
O14 C14 C13 118.2(2)
O13 C14 C13 117.8(2)
C22 O25 H25 109.5
C23 O26 H26 109.5
O22 C21 O21 124.0(2)
O22 C21 C22 118.2(2)
O21 C21 C22 117.8(2)
O25 C22 C23 107.3(2)
O25 C22 C21 112.0(2)
C23 C22 C21 113.43(19)
O25 C22 H22 108.0
C23 C22 H22 108.0
C21 C22 H22 108.0
O26 C23 C22 110.1(2)
O26 C23 C24 112.0(2)
C22 C23 C24 109.03(18)
O26 C23 H23 108.6
C22 C23 H23 108.6
C24 C23 H23 108.6
O24 C24 O23 124.9(2)
O24 C24 C23 117.0(2)
O23 C24 C23 118.0(2)
C36 C31 C32 119.6(3)
C36 C31 C37 118.2(3)
C32 C31 C37 122.1(3)
C31 C32 C33 119.6(4)
C31 C32 H32 120.2
C33 C32 H32 120.2
C34 C33 C32 120.7(4)
C34 C33 H33 119.7
C32 C33 H33 119.7
C35 C34 C33 119.4(4)
C35 C34 H34 120.3
C33 C34 H34 120.3
C34 C35 C36 120.3(4)
C34 C35 H35 119.9
C36 C35 H35 119.9
C31 C36 C35 120.3(4)
C31 C36 H36 119.8
C35 C36 H36 119.8
C38 C37 N3 110.3(4)
C38 C37 C31 117.3(4)
N3 C37 C31 109.3(3)
C38 C37 H37 106.4
N3 C37 H37 106.4
C31 C37 H37 106.4
C37 C38 H38A 109.5
C37 C38 H38B 109.5
H38A C38 H38B 109.5
C37 C38 H38C 109.5
H38A C38 H38C 109.5
H38B C38 H38C 109.5
C37 N3 H3A 109.5
C37 N3 H3B 109.5
H3A N3 H3B 109.5
C37 N3 H3C 109.5
H3A N3 H3C 109.5
H3B N3 H3C 109.5
C46 C41 C42 118.8(3)
C46 C41 C47 122.1(3)
C42 C41 C47 119.1(3)
C41 C42 C43 120.2(4)
C41 C42 H42 119.9
C43 C42 H42 119.9
C44 C43 C42 120.7(5)
C44 C43 H43 119.6
C42 C43 H43 119.6
C43 C44 C45 120.2(4)
C43 C44 H44 119.9
C45 C44 H44 119.9
C46 C45 C44 119.2(4)
C46 C45 H45 120.4
C44 C45 H45 120.4
C41 C46 C45 120.8(4)
C41 C46 H46 119.6
C45 C46 H46 119.6
N4 C47 C48 109.4(3)
N4 C47 C41 110.3(2)
C48 C47 C41 114.7(3)
N4 C47 H47 107.4
C48 C47 H47 107.4
C41 C47 H47 107.4
C47 C48 H48A 109.5
C47 C48 H48B 109.5
H48A C48 H48B 109.5
C47 C48 H48C 109.5
H48A C48 H48C 109.5
H48B C48 H48C 109.5
C47 N4 H4A 109.5
C47 N4 H4B 109.5
H4A N4 H4B 109.5
C47 N4 H4C 109.5
H4A N4 H4C 109.5
H4B N4 H4C 109.5
C52 C51 C56 118.8(3)
C52 C51 C57 118.7(3)
C56 C51 C57 122.2(3)
C51 C52 C53 120.3(3)
C51 C52 H52 119.9
C53 C52 H52 119.9
C54 C53 C52 120.7(4)
C54 C53 H53 119.7
C52 C53 H53 119.7
C53 C54 C55 119.6(3)
C53 C54 H54 120.2
C55 C54 H54 120.2
C54 C55 C56 120.1(4)
C54 C55 H55 119.9
C56 C55 H55 119.9
C51 C56 C55 120.4(3)
C51 C56 H56 119.8
C55 C56 H56 119.8
N5 C57 C51 108.5(2)
N5 C57 C58 107.2(3)
C51 C57 C58 116.2(3)
N5 C57 H57 108.2
C51 C57 H57 108.2
C58 C57 H57 108.2
C57 C58 H58A 109.5
C57 C58 H58B 109.5
H58A C58 H58B 109.5
C57 C58 H58C 109.5
H58A C58 H58C 109.5
H58B C58 H58C 109.5
C57 N5 H5A 109.5
C57 N5 H5B 109.5
H5A N5 H5B 109.5
C57 N5 H5C 109.5
H5A N5 H5C 109.5
H5B N5 H5C 109.5
C62 C61 C66 119.4(3)
C62 C61 C67 119.6(3)
C66 C61 C67 121.0(3)
C61 C62 C63 120.0(3)
C61 C62 H62 120.0
C63 C62 H62 120.0
C64 C63 C62 119.9(3)
C64 C63 H63 120.0
C62 C63 H63 120.0
C63 C64 C65 120.9(3)
C63 C64 H64 119.5
C65 C64 H64 119.5
C66 C65 C64 119.4(3)
C66 C65 H65 120.3
C64 C65 H65 120.3
C65 C66 C61 120.3(3)
C65 C66 H66 119.9
C61 C66 H66 119.9
N6 C67 C61 109.8(2)
N6 C67 C68 109.2(3)
C61 C67 C68 113.3(3)
N6 C67 H67 108.2
C61 C67 H67 108.2
C68 C67 H67 108.2
C67 C68 H68A 109.5
C67 C68 H68B 109.5
H68A C68 H68B 109.5
C67 C68 H68C 109.5
H68A C68 H68C 109.5
H68B C68 H68C 109.5
C67 N6 H6A 109.5
C67 N6 H6B 109.5
H6A N6 H6B 109.5
C67 N6 H6C 109.5
H6A N6 H6C 109.5
H6B N6 H6C 109.5

loop_
_geom_bond_atom_site_label_1
_geom_bond_atom_site_label_2
_geom_bond_site_symmetry_2
_geom_bond_distance
_geom_bond_publ_flag
O11 C11 . 1.251(3) ?
O12 C11 . 1.262(3) ?
O13 C14 . 1.263(3) ?
O14 C14 . 1.255(3) ?
O15 C12 . 1.412(3) ?
O15 H15 . 0.84 ?
O16 C13 . 1.419(3) ?
O16 H16 . 0.84 ?
C11 C12 . 1.541(3) ?
C12 C13 . 1.529(3) ?
C12 H12 . 1.00 ?
C13 C14 . 1.535(3) ?
C13 H13 . 1.00 ?
O21 C21 . 1.259(3) ?
O22 C21 . 1.258(3) ?
O23 C24 . 1.256(3) ?
O24 C24 . 1.253(3) ?
O25 C22 . 1.415(3) ?
O25 H25 . 0.84 ?
O26 C23 . 1.406(3) ?
O26 H26 . 0.84 ?
C21 C22 . 1.539(3) ?
C22 C23 . 1.523(3) ?
C22 H22 . 1.00 ?
C23 C24 . 1.548(3) ?
C23 H23 . 1.00 ?
C31 C36 . 1.379(5) ?
C31 C32 . 1.382(5) ?
C31 C37 . 1.513(4) ?
C32 C33 . 1.396(5) ?
C32 H32 . 0.95 ?
C33 C34 . 1.378(7) ?
C33 H33 . 0.95 ?
C34 C35 . 1.373(8) ?
C34 H34 . 0.95 ?
C35 C36 . 1.393(6) ?
C35 H35 . 0.95 ?
C36 H36 . 0.95 ?
C37 C38 . 1.456(7) ?
C37 N3 . 1.485(4) ?
C37 H37 . 1.00 ?
C38 H38A . 0.98 ?
C38 H38B . 0.98 ?
C38 H38C . 0.98 ?
N3 H3A . 0.91 ?
N3 H3B . 0.91 ?
N3 H3C . 0.91 ?
C41 C46 . 1.379(5) ?
C41 C42 . 1.382(5) ?
C41 C47 . 1.517(4) ?
C42 C43 . 1.398(6) ?
C42 H42 . 0.95 ?
C43 C44 . 1.341(9) ?
C43 H43 . 0.95 ?
C44 C45 . 1.397(8) ?
C44 H44 . 0.95 ?
C45 C46 . 1.392(5) ?
C45 H45 . 0.95 ?
C46 H46 . 0.95 ?
C47 N4 . 1.478(4) ?
C47 C48 . 1.501(5) ?
C47 H47 . 1.00 ?
C48 H48A . 0.98 ?
C48 H48B . 0.98 ?
C48 H48C . 0.98 ?
N4 H4A . 0.91 ?
N4 H4B . 0.91 ?
N4 H4C . 0.91 ?
C51 C52 . 1.389(5) ?
C51 C56 . 1.390(4) ?
C51 C57 . 1.513(4) ?
C52 C53 . 1.393(5) ?
C52 H52 . 0.95 ?
C53 C54 . 1.374(7) ?
C53 H53 . 0.95 ?
C54 C55 . 1.381(7) ?
C54 H54 . 0.95 ?
C55 C56 . 1.397(5) ?
C55 H55 . 0.95 ?
C56 H56 . 0.95 ?
C57 N5 . 1.504(4) ?
C57 C58 . 1.523(6) ?
C57 H57 . 1.00 ?
C58 H58A . 0.98 ?
C58 H58B . 0.98 ?
C58 H58C . 0.98 ?
N5 H5A . 0.91 ?
N5 H5B . 0.91 ?
N5 H5C . 0.91 ?
C61 C62 . 1.385(4) ?
C61 C66 . 1.395(4) ?
C61 C67 . 1.516(4) ?
C62 C63 . 1.400(5) ?
C62 H62 . 0.95 ?
C63 C64 . 1.365(6) ?
C63 H63 . 0.95 ?
C64 C65 . 1.387(5) ?
C64 H64 . 0.95 ?
C65 C66 . 1.387(4) ?
C65 H65 . 0.95 ?
C66 H66 . 0.95 ?
C67 N6 . 1.490(4) ?
C67 C68 . 1.525(4) ?
C67 H67 . 1.00 ?
C68 H68A . 0.98 ?
C68 H68B . 0.98 ?
C68 H68C . 0.98 ?
N6 H6A . 0.91 ?
N6 H6B . 0.91 ?
N6 H6C . 0.91 ?

loop_
_geom_hbond_atom_site_label_D
_geom_hbond_atom_site_label_H
_geom_hbond_atom_site_label_A
_geom_hbond_site_symmetry_A
_geom_hbond_distance_DH
_geom_hbond_distance_HA
_geom_hbond_distance_DA
_geom_hbond_angle_DHA
O15 H15 O22 1_655 0.84 1.91 2.743(3) 169
O16 H16 O23 1_556 0.84 1.87 2.690(3) 164
O25 H25 O11 . 0.84 1.86 2.681(3) 167
O26 H26 O13 1_454 0.84 1.91 2.743(3) 169
N3 H3A O12 . 0.91 1.90 2.801(3) 171
N3 H3B O22 . 0.91 1.82 2.718(4) 168
N3 H3C O14 1_455 0.91 1.89 2.777(3) 165
N4 H4A O23 1_656 0.91 1.85 2.738(3) 165
N4 H4B O12 1_655 0.91 1.92 2.825(3) 170
N4 H4C O14 . 0.91 1.98 2.798(3) 149
N5 H5A O21 1_656 0.91 1.89 2.774(3) 164
N5 H5B O24 1_556 0.91 1.89 2.798(3) 173
N5 H5C O13 . 0.91 1.83 2.716(3) 164
N6 H6A O24 . 0.91 1.95 2.847(3) 171
N6 H6B O21 1_655 0.91 1.96 2.803(3) 154
N6 H6C O11 . 0.91 1.86 2.747(3) 164

loop_
_geom_torsion_atom_site_label_1
_geom_torsion_atom_site_label_2
_geom_torsion_atom_site_label_3
_geom_torsion_atom_site_label_4
_geom_torsion
O11 C11 C12 O15 -12.3(3)
O12 C11 C12 O15 169.8(2)
O11 C11 C12 C13 -133.7(2)
O12 C11 C12 C13 48.4(3)
O15 C12 C13 O16 -60.8(2)
C11 C12 C13 O16 62.0(3)
O15 C12 C13 C14 63.2(3)
C11 C12 C13 C14 -174.0(2)
O16 C13 C14 O14 164.7(2)
C12 C13 C14 O14 43.4(3)
O16 C13 C14 O13 -18.5(3)
C12 C13 C14 O13 -139.9(3)
O22 C21 C22 O25 -17.4(3)
O21 C21 C22 O25 165.9(2)
O22 C21 C22 C23 -139.0(3)
O21 C21 C22 C23 44.3(3)
O25 C22 C23 O26 -60.7(2)
C21 C22 C23 O26 63.5(3)
O25 C22 C23 C24 62.6(3)
C21 C22 C23 C24 -173.2(2)
O26 C23 C24 O24 170.3(2)
C22 C23 C24 O24 48.3(3)
O26 C23 C24 O23 -11.5(3)
C22 C23 C24 O23 -133.5(2)
C36 C31 C32 C33 0.4(5)
C37 C31 C32 C33 -175.9(3)
C31 C32 C33 C34 1.9(6)
C32 C33 C34 C35 -2.2(7)
C33 C34 C35 C36 0.3(7)
C32 C31 C36 C35 -2.3(6)
C37 C31 C36 C35 174.1(4)
C34 C35 C36 C31 2.0(7)
C36 C31 C37 C38 144.2(5)
C32 C31 C37 C38 -39.5(6)
C36 C31 C37 N3 -89.3(4)
C32 C31 C37 N3 87.0(4)
C46 C41 C42 C43 -0.3(6)
C47 C41 C42 C43 -179.1(4)
C41 C42 C43 C44 0.3(8)
C42 C43 C44 C45 -0.2(8)
C43 C44 C45 C46 0.2(7)
C42 C41 C46 C45 0.3(6)
C47 C41 C46 C45 179.1(3)
C44 C45 C46 C41 -0.2(6)
C46 C41 C47 N4 -70.2(4)
C42 C41 C47 N4 108.6(4)
C46 C41 C47 C48 53.9(5)
C42 C41 C47 C48 -127.3(4)
C56 C51 C52 C53 -1.6(5)
C57 C51 C52 C53 173.0(4)
C51 C52 C53 C54 1.5(7)
C52 C53 C54 C55 -0.1(7)
C53 C54 C55 C56 -1.2(6)
C52 C51 C56 C55 0.2(5)
C57 C51 C56 C55 -174.2(3)
C54 C55 C56 C51 1.2(6)
C52 C51 C57 N5 -85.7(3)
C56 C51 C57 N5 88.7(4)
C52 C51 C57 C58 153.6(3)
C56 C51 C57 C58 -32.0(4)
C66 C61 C62 C63 1.6(5)
C67 C61 C62 C63 -176.8(3)
C61 C62 C63 C64 -0.5(6)
C62 C63 C64 C65 -0.5(6)
C63 C64 C65 C66 0.4(6)
C64 C65 C66 C61 0.7(5)
C62 C61 C66 C65 -1.7(5)
C67 C61 C66 C65 176.7(3)
C62 C61 C67 N6 112.0(3)
C66 C61 C67 N6 -66.4(3)
C62 C61 C67 C68 -125.7(3)
C66 C61 C67 C68 55.9(4)

loop_
_cod_related_entry_id
_cod_related_entry_database
_cod_related_entry_code
1 ChemSpider 30654440
